data_2007639
loop_
_publ_author_name
'Zouari, Rhida'
'Leger, Jean Michel'
Maris,Thierry
'Chanh, N. B.'

_publ_section_title
;
 1,4-Butanediammonium Tetrabromopalladate(II)
;
_journal_issue 9
_journal_name_full 'Acta Crystallographica Section C'
_journal_page_first 1253
_journal_page_last 1255
_journal_paper_doi 10.1107/S0108270198003473
_journal_volume 54
_journal_year 1998
_chemical_formula_iupac '(C4 H14 N2) [Pd1 Br4]'
_chemical_formula_moiety 'C4 H14 N2 2+ , Pd Br4 2-'
_chemical_formula_structural '(NH3 (CH2)4 NH3) PdBr4'
_chemical_formula_sum 'C4 H14 Br4 N2 Pd'
_chemical_formula_weight 516.18
_chemical_name_systematic
;
1,4 diaminobutane tetrabromopalladate
;
_space_group_IT_number 14
_symmetry_cell_setting monoclinic
_symmetry_space_group_name_Hall '-P 2ybc'
_symmetry_space_group_name_H-M 'P 1 21/c 1'
_audit_creation_method SHELXL
_cell_angle_alpha 90.00
_cell_angle_beta 103.110(10)
_cell_angle_gamma 90.00
_cell_formula_units_Z 2
_cell_length_a 9.2910(10)
_cell_length_b 7.957(2)
_cell_length_c 8.093(2)
_cell_measurement_reflns_used 25
_cell_measurement_temperature 298(2)
_cell_measurement_theta_max 25
_cell_measurement_theta_min 10
_cell_volume 582.7(2)
_computing_cell_refinement 'CAD-4 Software'
_computing_data_collection 'CAD-4 Software (Enraf-Nonius, 1989)'
_computing_data_reduction 'NONIUS (unpublished)'
_computing_molecular_graphics 'ORTEX (McArdle, 1993)'
_computing_publication_material 'PLATON (Spek, 1990)'
_computing_structure_refinement 'SHELXL93 (Sheldrick, 1993)'
_computing_structure_solution 'SHELXS86 (Sheldrick, 1990)'
_diffrn_ambient_temperature 298(2)
_diffrn_measurement_device_type 'Enraf-Nonius CAD4'
_diffrn_measurement_method \w/2\q
_diffrn_radiation_monochromator graphite
_diffrn_radiation_source 'fine-focus sealed tube'
_diffrn_radiation_type MoK\a
_diffrn_radiation_wavelength 0.71073
_diffrn_reflns_av_R_equivalents .028
_diffrn_reflns_av_sigmaI/netI .0233
_diffrn_reflns_limit_h_max 11
_diffrn_reflns_limit_h_min -11
_diffrn_reflns_limit_k_max 9
_diffrn_reflns_limit_k_min 0
_diffrn_reflns_limit_l_max 9
_diffrn_reflns_limit_l_min -9
_diffrn_reflns_number 1157
_diffrn_reflns_reduction_process 'Nonius (Local program)'
_diffrn_reflns_theta_max 25
_diffrn_reflns_theta_min 2.26
_diffrn_standards_decay_% 0
_diffrn_standards_interval_time 90
_diffrn_standards_number 2
_exptl_absorpt_coefficient_mu 15.258
_exptl_absorpt_correction_T_max 0.890
_exptl_absorpt_correction_T_min 0.330
_exptl_absorpt_correction_type integration
_exptl_absorpt_process_details '(PLATON; Spek, 1990)'
_exptl_crystal_colour 'dark brown'
_exptl_crystal_density_diffrn 2.942
_exptl_crystal_density_method 'not measured'
_exptl_crystal_description prism
_exptl_crystal_F_000 476
_exptl_crystal_size_max 0.17
_exptl_crystal_size_mid 0.09
_exptl_crystal_size_min 0.03
_refine_diff_density_max 0.669
_refine_diff_density_min -0.597
_refine_ls_extinction_coef 0.01410(10)
_refine_ls_extinction_method SHELXL93
_refine_ls_goodness_of_fit_ref 1.223
_refine_ls_hydrogen_treatment constr
_refine_ls_matrix_type full
_refine_ls_number_parameters 53
_refine_ls_number_reflns 1002
_refine_ls_number_restraints 0
_refine_ls_restrained_S_all 1.223
_refine_ls_R_factor_all 0.039
_refine_ls_R_factor_gt 0.025
_refine_ls_shift/su_max <0.001
_refine_ls_shift/su_mean 0.000
_refine_ls_structure_factor_coef Fsqd
_refine_ls_weighting_details 'w = 1/[\s^2^(Fo^2^)+(0.0371P)^2^+1.5167P] where P = (Fo^2^+2Fc^2^)/3'
_refine_ls_weighting_scheme calc
_refine_ls_wR_factor_ref 0.074
_reflns_number_gt 829
_reflns_number_total 1001
_reflns_threshold_expression I>2\s(I)
_cod_data_source_file ln1029.cif
_cod_data_source_block 2c4pdbr4
_cod_depositor_comments
;
The following automatic conversions were performed:

'_refine_ls_weighting_scheme' value 'calc w =
1/[\s^2^(Fo^2^)+(0.0371P)^2^+1.5167P] where P = (Fo^2^+2Fc^2^)/3' was
changed to 'calc'. New tag '_refine_ls_weighting_details' was
created. The value of the new tag was set to 'w =
1/[\s^2^(Fo^2^)+(0.0371P)^2^+1.5167P] where P = (Fo^2^+2Fc^2^)/3'.

Automatic conversion script
Id: cif_fix_values 3143 2015-03-26 13:38:13Z robertas 
;
_cod_original_sg_symbol_H-M 'P 21/c'
_cod_database_code 2007639

loop_
_symmetry_equiv_pos_as_xyz
x,y,z
x,1/2-y,1/2+z
-x,-y,-z
-x,1/2+y,1/2-z

loop_
_atom_site_aniso_label
_atom_site_aniso_U_11
_atom_site_aniso_U_22
_atom_site_aniso_U_33
_atom_site_aniso_U_12
_atom_site_aniso_U_13
_atom_site_aniso_U_23
N1 .023(3) .039(4) .049(4) .001(3) .016(3) -.002(3)
C2 .028(4) .044(4) .044(4) .011(3) .016(3) .014(3)
C3 .023(4) .026(3) .040(4) .001(3) .014(3) .001(3)
Pd .0202(4) .0207(4) .0212(4) .0008(3) .0065(3) -.0009(3)
Br1 .0314(4) .0259(4) .0251(4) -.0030(3) .0100(3) -.0077(2)
Br2 .0188(4) .0336(4) .0416(4) .0024(3) .0061(3) -.0033(3)

loop_
_atom_site_label
_atom_site_fract_x
_atom_site_fract_y
_atom_site_fract_z
_atom_site_U_iso_or_equiv
_atom_site_thermal_displace_type
_atom_site_occupancy
Pd 0 0 0 .0204(2) Uani 1.000
Br1 .03489(8) .20516(8) .23012(8) .0269(2) Uani 1.000
Br2 .26806(7) -.04122(9) .05017(9) .0315(2) Uani 1.000
N1 .2267(7) .5322(7) .0661(8) .036(2) Uani 1.000
C2 .3627(8) .4393(10) .1389(10) .037(2) Uani 1.000
C3 .4611(8) .4192(8) .0147(9) .029(2) Uani 1.000
H1A .17250 .54150 .14320 .0540 Uiso 1.000
H1B .17550 .47740 -.02410 .0540 Uiso 1.000
H1C .24970 .63420 .03500 .0540 Uiso 1.000
H2A .33700 .32900 .17440 .0450 Uiso 1.000
H2B .41680 .49820 .23870 .0450 Uiso 1.000
H3A .40180 .38000 -.09280 .0340 Uiso 1.000
H3B .53480 .33390 .05710 .0340 Uiso 1.000

loop_
_atom_type_symbol
_atom_type_description
_atom_type_scat_dispersion_real
_atom_type_scat_dispersion_imag
_atom_type_scat_source
N N 0.0061 0.0033 'International Tables Vol C Tables 4.2.6.8 and 6.1.1.4'
C C 0.0033 0.0016 'International Tables Vol C Tables 4.2.6.8 and 6.1.1.4'
H H 0.0000 0.0000 'International Tables Vol C Tables 4.2.6.8 and 6.1.1.4'
Pd Pd 0.0000 0.0000 'International Tables Vol C Tables 4.2.6.8 and 6.1.1.4'
Br Br -0.3740 2.4560 'International Tables Vol C Tables 4.2.6.8 and 6.1.1.4'

loop_
_geom_angle_atom_site_label_1
_geom_angle_atom_site_label_2
_geom_angle_atom_site_label_3
_geom_angle_site_symmetry_1
_geom_angle_site_symmetry_3
_geom_angle
_geom_angle_publ_flag
Br2 Pd Br2 . 3_555 180.00 no
Br1 Pd Br2 3_555 3_555 90.51(3) no
Br1 Pd Br2 . 3_555 89.49(3) yes
Br1 Pd Br2 . . 90.51(3) yes
Br1 Pd Br1 . 3_555 180.00 no
Br1 Pd Br2 3_555 . 89.49(3) no
C2 N1 H1A . . 109.47 no
H1A N1 H1C . . 109.45 no
H1B N1 H1C . . 109.44 no
C2 N1 H1C . . 109.44 no
H1A N1 H1B . . 109.51 no
C2 N1 H1B . . 109.51 no
N1 C2 C3 . . 112.4(6) yes
C2 C3 C3 . 3_665 113.3(6) yes
C3 C2 H2A . . 109.12 no
N1 C2 H2B . . 109.11 no
N1 C2 H2A . . 109.11 no
C3 C2 H2B . . 109.10 no
H2A C2 H2B . . 107.85 no
C3 C3 H3B 3_665 . 108.95 no
C2 C3 H3A . . 108.91 no
C2 C3 H3B . . 108.87 no
H3A C3 H3B . . 107.71 no
C3 C3 H3A 3_665 . 108.98 no

loop_
_geom_bond_atom_site_label_1
_geom_bond_atom_site_label_2
_geom_bond_site_symmetry_1
_geom_bond_site_symmetry_2
_geom_bond_distance
_geom_bond_publ_flag
Pd Br1 . . 2.4422(9) yes
Pd Br2 . . 2.4529(9) yes
Pd Br1 . 2_554 3.2712(10) yes
N1 C2 . . 1.467(10) yes
N1 H1C . . .8900 no
N1 H1A . . .8893 no
N1 H1B . . .8898 no
C2 C3 . . 1.513(11) yes
C3 C3 . 3_665 1.520(10) yes
C2 H2A . . .9700 no
C2 H2B . . .9698 no
C3 H3B . . .9699 no
C3 H3A . . .9697 no

loop_
_geom_contact_atom_site_label_1
_geom_contact_atom_site_label_2
_geom_contact_distance
_geom_contact_site_symmetry_2
_geom_contact_publ_flag
Pd Br1 3.2712(10) 2_554 no
Pd Br1 3.2712(10) 4_545 no
Pd H1A 3.6215 2_554 no
Pd H1C 3.6927 1_545 no
Pd H1A 3.6215 4_545 no
Pd H1C 3.6927 3_565 no
Br1 N1 3.575(6) . no
Br1 N1 3.513(7) 4_545 no
Br1 N1 3.455(6) 2_555 no
Br1 Pd 3.2712(10) 2_555 no
Br1 Pd 3.2712(10) 4_555 no
Br2 N1 3.422(6) 1_545 no
Br2 C2 3.720(8) 2_554 no
Br1 H1A 3.1145 . no
Br1 H1A 2.7122 4_545 no
Br1 H2A 3.1028 . no
Br1 H1B 2.5680 2_555 no
Br2 H3A 3.1480 2_555 no
Br2 H1C 2.5894 1_545 no
Br2 H2A 3.1316 . no
Br2 H1A 3.2109 2_554 no
Br2 H2B 3.1561 2_554 no
Br2 H3B 3.2021 3_655 no
Br2 H2B 3.0531 4_645 no
N1 Br1 3.575(6) . no
N1 Br2 3.422(6) 1_565 no
N1 Br1 3.455(6) 2_554 no
N1 Br1 3.513(7) 4_555 no
N1 H3B 2.8358 3_665 no
C2 Br2 3.720(8) 2_555 no
C3 H1C 2.8377 3_665 no
H1A Br1 3.1145 . no
H1A Br2 3.2109 2_555 no
H1A Pd 3.6215 4_555 no
H1A Br1 2.7122 4_555 no
H1A Pd 3.6215 2_555 no
H1B H3A 2.4209 . no
H1B Br1 2.5680 2_554 no
H1C Pd 3.6927 1_565 no
H1C Br2 2.5894 1_565 no
H1C Pd 3.6927 3_565 no
H1C C3 2.8377 3_665 no
H1C H3B 2.3034 3_665 no
H2A Br1 3.1028 . no
H2A Br2 3.1316 . no
H2A H3A 2.4826 2_555 no
H2B Br2 3.1561 2_555 no
H2B Br2 3.0531 4_655 no
H2B H3A 2.4651 3_665 no
H3A H2A 2.4826 2_554 no
H3A H2B 2.4651 3_665 no
H3A Br2 3.1480 2_554 no
H3A H1B 2.4209 . no
H3B H1C 2.3034 3_665 no
H3B Br2 3.2021 3_655 no
H3B N1 2.8358 3_665 no

loop_
_geom_hbond_atom_site_label_D
_geom_hbond_atom_site_label_H
_geom_hbond_atom_site_label_A
_geom_hbond_site_symmetry_A
_geom_hbond_distance_DH
_geom_hbond_distance_HA
_geom_hbond_distance_DA
_geom_hbond_angle_DHA
_geom_hbond_publ_flag
N1 H1A Br1 4_555 0.89 2.71 3.513(7) 150 yes
N1 H1B Br1 2_554 0.89 2.57 3.455(6) 175 yes
N1 H1C Br2 1_565 0.89 2.59 3.422(6) 156 yes

loop_
_geom_torsion_atom_site_label_1
_geom_torsion_atom_site_label_2
_geom_torsion_atom_site_label_3
_geom_torsion_atom_site_label_4
_geom_torsion_site_symmetry_3
_geom_torsion_site_symmetry_4
_geom_torsion
_geom_torsion_publ_flag
N1 C2 C3 C3 . 3_665 73.4(8) yes
C2 C3 C3 C2 3_665 3_665 180.0(6) yes
